data_4074416
loop_
_publ_author_name
'Mora, Guilhem'
'van Zutphen, Steven'
'Thoumazet, Claire'
'Le Goff, Xavier F.'
'Ricard, Louis'
'Grutzmacher, Hansjorg'
'Le Floch, Pascal'

_publ_section_title
;
 A New Bidentate Aminophosphole&#x2212;Olefin Ligand for the
 Rhodium-Catalyzed Hydroformylation of Mono- and Disubstituted Olefins
;
_journal_issue 23
_journal_name_full Organometallics
_journal_page_first 5528
_journal_paper_doi 10.1021/om060625r
_journal_volume 25
_journal_year 2006
_chemical_formula_sum 'C30 H22 N P'
_chemical_formula_weight 427.46
_chemical_name_systematic
; 
 ? 
;
_space_group_IT_number 14
_symmetry_cell_setting monoclinic
_symmetry_space_group_name_Hall '-P 2yn'
_symmetry_space_group_name_H-M 'P 1 21/n 1'
_atom_sites_solution_hydrogens geom
_atom_sites_solution_primary direct
_atom_sites_solution_secondary difmap
_audit_creation_method SHELXL-97
_cell_angle_alpha 90.00
_cell_angle_beta 103.1260(10)
_cell_angle_gamma 90.00
_cell_formula_units_Z 4
_cell_length_a 9.1980(10)
_cell_length_b 12.9790(10)
_cell_length_c 18.7910(10)
_cell_measurement_reflns_used 6146
_cell_measurement_temperature 150.0(1)
_cell_measurement_theta_max 30.034
_cell_measurement_theta_min 0.998
_cell_volume 2184.7(3)
_computing_structure_refinement 'SHELXL-97 (Sheldrick, 1997)'
_computing_structure_solution 'SHELXS-97 (Sheldrick, 1990)'
_diffrn_ambient_temperature 150.0(1)
_diffrn_measured_fraction_theta_full 0.997
_diffrn_measured_fraction_theta_max 0.997
_diffrn_measurement_device_type KappaCCD
_diffrn_measurement_method 'phi and omega scans'
_diffrn_radiation_monochromator graphite
_diffrn_radiation_source 'fine-focus sealed tube'
_diffrn_radiation_type MoK\a
_diffrn_radiation_wavelength 0.71069
_diffrn_reflns_av_R_equivalents 0.0261
_diffrn_reflns_av_sigmaI/netI 0.0432
_diffrn_reflns_limit_h_max 12
_diffrn_reflns_limit_h_min -12
_diffrn_reflns_limit_k_max 16
_diffrn_reflns_limit_k_min -18
_diffrn_reflns_limit_l_max 26
_diffrn_reflns_limit_l_min -26
_diffrn_reflns_number 11759
_diffrn_reflns_theta_full 30.03
_diffrn_reflns_theta_max 30.03
_diffrn_reflns_theta_min 2.75
_exptl_absorpt_coefficient_mu 0.144
_exptl_absorpt_correction_T_max 0.9717
_exptl_absorpt_correction_T_min 0.9717
_exptl_absorpt_correction_type multi-scan
_exptl_crystal_colour yellow
_exptl_crystal_density_diffrn 1.300
_exptl_crystal_density_method 'not measured'
_exptl_crystal_description pyramid
_exptl_crystal_F_000 896
_exptl_crystal_size_max 0.20
_exptl_crystal_size_mid 0.20
_exptl_crystal_size_min 0.20
_refine_diff_density_max 0.294
_refine_diff_density_min -0.404
_refine_diff_density_rms 0.047
_refine_ls_extinction_method none
_refine_ls_goodness_of_fit_ref 1.076
_refine_ls_hydrogen_treatment mixed
_refine_ls_matrix_type full
_refine_ls_number_parameters 289
_refine_ls_number_reflns 6367
_refine_ls_number_restraints 0
_refine_ls_restrained_S_all 1.076
_refine_ls_R_factor_all 0.0601
_refine_ls_R_factor_gt 0.0422
_refine_ls_shift/su_max 0.000
_refine_ls_shift/su_mean 0.000
_refine_ls_structure_factor_coef Fsqd
_refine_ls_weighting_details 'calc w=1/[\s^2^(Fo^2^)+(0.0667P)^2^+0.1495P] where P=(Fo^2^+2Fc^2^)/3'
_refine_ls_weighting_scheme calc
_refine_ls_wR_factor_gt 0.1145
_refine_ls_wR_factor_ref 0.1241
_reflns_number_gt 4830
_reflns_number_total 6367
_reflns_threshold_expression >2sigma(I)
_cod_data_source_file om060625rsi20060713_041047.cif
_cod_data_source_block pntrop
_cod_depositor_comments
;
The following automatic conversions were performed:

'_symmetry_cell_setting' value 'Monoclinic' changed to 'monoclinic'
according to /home/saulius/struct/CIF-dictionaries/cif_core.dic
dictionary named 'cif_core.dic' version 2.4.1 from 2010-06-29.

Automatic conversion script
Id: cif_fix_values 1715 2011-07-08 13:25:40Z adriana 
;
_cod_original_sg_symbol_H-M 'P21/n     '
_cod_database_code 4074416

loop_
_symmetry_equiv_pos_as_xyz
'x, y, z'
'-x+1/2, y+1/2, -z+1/2'
'-x, -y, -z'
'x-1/2, -y-1/2, z-1/2'

loop_
_atom_site_label
_atom_site_type_symbol
_atom_site_fract_x
_atom_site_fract_y
_atom_site_fract_z
_atom_site_U_iso_or_equiv
_atom_site_adp_type
_atom_site_occupancy
_atom_site_symmetry_multiplicity
_atom_site_calc_flag
_atom_site_refinement_flags
P1 P 0.25458(3) 0.26053(2) 0.032749(17) 0.02401(10) Uani 1 1 d .
N1 N 0.15042(11) 0.19852(8) -0.04091(5) 0.0244(2) Uani 1 1 d .
C1 C 0.21829(13) 0.39852(9) 0.02186(7) 0.0270(3) Uani 1 1 d .
C2 C 0.16042(14) 0.43148(10) 0.07796(7) 0.0314(3) Uani 1 1 d .
H2 H 0.1447 0.5024 0.0863 0.038 Uiso 1 1 calc R
C3 C 0.12425(14) 0.35079(10) 0.12423(7) 0.0308(3) Uani 1 1 d .
H3 H 0.0825 0.3650 0.1650 0.037 Uiso 1 1 calc R
C4 C 0.15405(14) 0.25400(10) 0.10542(7) 0.0262(3) Uani 1 1 d .
C5 C 0.22695(13) 0.13891(10) -0.08533(6) 0.0255(3) Uani 1 1 d .
C6 C 0.29339(14) 0.04680(10) -0.05817(7) 0.0304(3) Uani 1 1 d .
H6 H 0.2821 0.0224 -0.0121 0.036 Uiso 1 1 calc R
C7 C 0.37636(15) -0.01034(12) -0.09746(8) 0.0377(3) Uani 1 1 d .
H7 H 0.4222 -0.0731 -0.0783 0.045 Uiso 1 1 calc R
C8 C 0.39145(15) 0.02537(13) -0.16502(8) 0.0407(4) Uani 1 1 d .
H8 H 0.4480 -0.0131 -0.1923 0.049 Uiso 1 1 calc R
C9 C 0.32468(15) 0.11642(12) -0.19267(7) 0.0362(3) Uani 1 1 d .
H9 H 0.3368 0.1401 -0.2388 0.043 Uiso 1 1 calc R
C10 C 0.23928(13) 0.17499(11) -0.15451(7) 0.0293(3) Uani 1 1 d .
C11 C 0.16846(15) 0.26938(11) -0.18738(7) 0.0339(3) Uani 1 1 d .
H11 H 0.2176 0.3041 -0.2197 0.041 Uiso 1 1 calc R
C12 C 0.04257(15) 0.31313(11) -0.17760(7) 0.0335(3) Uani 1 1 d .
H12 H 0.0143 0.3759 -0.2030 0.040 Uiso 1 1 calc R
C13 C -0.05620(14) 0.27580(9) -0.13261(7) 0.0274(3) Uani 1 1 d .
C14 C -0.20993(15) 0.29597(10) -0.15497(7) 0.0317(3) Uani 1 1 d .
H14 H -0.2456 0.3373 -0.1970 0.038 Uiso 1 1 calc R
C15 C -0.31007(15) 0.25733(10) -0.11737(8) 0.0332(3) Uani 1 1 d .
H15 H -0.4136 0.2719 -0.1336 0.040 Uiso 1 1 calc R
C16 C -0.25936(14) 0.19712(11) -0.05580(8) 0.0325(3) Uani 1 1 d .
H16 H -0.3283 0.1697 -0.0300 0.039 Uiso 1 1 calc R
C17 C -0.10784(14) 0.17688(10) -0.03179(7) 0.0276(3) Uani 1 1 d .
H17 H -0.0735 0.1353 0.0103 0.033 Uiso 1 1 calc R
C18 C -0.00610(13) 0.21705(9) -0.06900(7) 0.0246(2) Uani 1 1 d .
C19 C 0.27515(13) 0.46325(10) -0.02956(6) 0.0266(3) Uani 1 1 d .
C20 C 0.38371(14) 0.42650(10) -0.06452(7) 0.0279(3) Uani 1 1 d .
H20 H 0.4164 0.3571 -0.0572 0.034 Uiso 1 1 calc R
C21 C 0.44424(14) 0.48962(11) -0.10966(7) 0.0314(3) Uani 1 1 d .
H21 H 0.5184 0.4633 -0.1327 0.038 Uiso 1 1 calc R
C22 C 0.39758(15) 0.59067(11) -0.12155(7) 0.0346(3) Uani 1 1 d .
H22 H 0.4392 0.6339 -0.1526 0.042 Uiso 1 1 calc R
C23 C 0.28900(15) 0.62840(11) -0.08755(8) 0.0356(3) Uani 1 1 d .
H23 H 0.2564 0.6978 -0.0954 0.043 Uiso 1 1 calc R
C24 C 0.22831(14) 0.56550(11) -0.04242(7) 0.0314(3) Uani 1 1 d .
H24 H 0.1537 0.5921 -0.0198 0.038 Uiso 1 1 calc R
C25 C 0.13060(13) 0.15928(10) 0.14363(6) 0.0268(3) Uani 1 1 d .
C26 C 0.00967(14) 0.14997(11) 0.17716(7) 0.0330(3) Uani 1 1 d .
H26 H -0.0587 0.2055 0.1744 0.040 Uiso 1 1 calc R
C27 C -0.01149(15) 0.06123(12) 0.21417(7) 0.0369(3) Uani 1 1 d .
H27 H -0.0945 0.0561 0.2362 0.044 Uiso 1 1 calc R
C28 C 0.08723(16) -0.02018(11) 0.21930(7) 0.0381(3) Uani 1 1 d .
H28 H 0.0730 -0.0808 0.2453 0.046 Uiso 1 1 calc R
C29 C 0.20687(17) -0.01275(11) 0.18632(8) 0.0370(3) Uani 1 1 d .
H29 H 0.2750 -0.0685 0.1896 0.044 Uiso 1 1 calc R
C30 C 0.22777(15) 0.07589(11) 0.14841(7) 0.0322(3) Uani 1 1 d .
H30 H 0.3095 0.0797 0.1254 0.039 Uiso 1 1 calc R

loop_
_atom_site_aniso_label
_atom_site_aniso_U_11
_atom_site_aniso_U_22
_atom_site_aniso_U_33
_atom_site_aniso_U_23
_atom_site_aniso_U_13
_atom_site_aniso_U_12
P1 0.02306(16) 0.02467(17) 0.02398(17) -0.00152(12) 0.00467(12) -0.00016(11)
N1 0.0240(5) 0.0246(5) 0.0242(5) -0.0024(4) 0.0045(4) 0.0014(4)
C1 0.0232(6) 0.0245(6) 0.0325(6) -0.0031(5) 0.0046(5) -0.0013(5)
C2 0.0319(6) 0.0271(6) 0.0364(7) -0.0062(5) 0.0099(5) -0.0005(5)
C3 0.0293(6) 0.0347(7) 0.0303(6) -0.0061(5) 0.0104(5) -0.0004(5)
C4 0.0227(6) 0.0321(7) 0.0230(6) -0.0019(5) 0.0037(4) -0.0002(5)
C5 0.0224(5) 0.0275(6) 0.0263(6) -0.0056(5) 0.0051(5) -0.0022(5)
C6 0.0288(6) 0.0310(7) 0.0302(6) -0.0035(5) 0.0042(5) 0.0013(5)
C7 0.0322(7) 0.0375(8) 0.0415(8) -0.0108(6) 0.0045(6) 0.0061(6)
C8 0.0288(7) 0.0546(10) 0.0393(8) -0.0181(7) 0.0091(6) 0.0016(6)
C9 0.0280(6) 0.0534(9) 0.0281(6) -0.0076(6) 0.0085(5) -0.0058(6)
C10 0.0246(6) 0.0364(7) 0.0269(6) -0.0029(5) 0.0055(5) -0.0066(5)
C11 0.0348(7) 0.0388(7) 0.0280(6) 0.0044(6) 0.0072(5) -0.0082(6)
C12 0.0382(7) 0.0288(7) 0.0308(7) 0.0074(5) 0.0024(5) -0.0040(5)
C13 0.0304(6) 0.0209(6) 0.0290(6) -0.0004(5) 0.0024(5) 0.0000(5)
C14 0.0336(7) 0.0255(6) 0.0321(7) 0.0001(5) -0.0008(5) 0.0039(5)
C15 0.0257(6) 0.0306(7) 0.0405(8) -0.0068(6) 0.0017(5) 0.0050(5)
C16 0.0280(6) 0.0328(7) 0.0373(7) -0.0068(6) 0.0090(5) -0.0005(5)
C17 0.0286(6) 0.0269(6) 0.0267(6) -0.0015(5) 0.0049(5) 0.0001(5)
C18 0.0255(6) 0.0213(6) 0.0257(6) -0.0034(5) 0.0031(5) 0.0005(4)
C19 0.0232(5) 0.0274(6) 0.0275(6) -0.0021(5) 0.0026(5) -0.0034(5)
C20 0.0281(6) 0.0249(6) 0.0298(6) -0.0028(5) 0.0045(5) -0.0017(5)
C21 0.0304(6) 0.0359(7) 0.0270(6) -0.0011(5) 0.0048(5) -0.0024(5)
C22 0.0348(7) 0.0373(7) 0.0297(7) 0.0043(6) 0.0028(5) -0.0041(6)
C23 0.0360(7) 0.0295(7) 0.0381(7) 0.0055(6) 0.0019(6) 0.0024(6)
C24 0.0267(6) 0.0298(7) 0.0357(7) -0.0005(5) 0.0032(5) 0.0028(5)
C25 0.0265(6) 0.0325(7) 0.0205(5) -0.0024(5) 0.0036(5) -0.0030(5)
C26 0.0257(6) 0.0451(8) 0.0276(6) 0.0024(6) 0.0045(5) -0.0010(6)
C27 0.0301(7) 0.0512(9) 0.0283(7) 0.0025(6) 0.0044(5) -0.0098(6)
C28 0.0482(8) 0.0347(8) 0.0299(7) 0.0001(6) 0.0054(6) -0.0135(6)
C29 0.0516(8) 0.0284(7) 0.0319(7) -0.0026(5) 0.0114(6) 0.0000(6)
C30 0.0390(7) 0.0311(7) 0.0284(6) -0.0024(5) 0.0115(5) -0.0003(5)

loop_
_atom_type_symbol
_atom_type_description
_atom_type_scat_dispersion_real
_atom_type_scat_dispersion_imag
_atom_type_scat_source
C C 0.0033 0.0016 'International Tables Vol C Tables 4.2.6.8 and 6.1.1.4'
H H 0.0000 0.0000 'International Tables Vol C Tables 4.2.6.8 and 6.1.1.4'
N N 0.0061 0.0033 'International Tables Vol C Tables 4.2.6.8 and 6.1.1.4'
P P 0.1023 0.0942 'International Tables Vol C Tables 4.2.6.8 and 6.1.1.4'

loop_
_geom_angle_atom_site_label_1
_geom_angle_atom_site_label_2
_geom_angle_atom_site_label_3
_geom_angle
N1 P1 C4 107.56(5)
N1 P1 C1 108.60(5)
C4 P1 C1 91.07(6)
C5 N1 C18 117.37(9)
C5 N1 P1 118.02(8)
C18 N1 P1 123.60(8)
C2 C1 C19 126.53(12)
C2 C1 P1 108.49(10)
C19 C1 P1 123.62(9)
C1 C2 C3 115.08(12)
C4 C3 C2 115.34(12)
C3 C4 C25 126.28(12)
C3 C4 P1 108.77(10)
C25 C4 P1 124.37(9)
C6 C5 C10 120.32(12)
C6 C5 N1 118.97(11)
C10 C5 N1 120.67(11)
C5 C6 C7 120.91(13)
C8 C7 C6 119.25(14)
C9 C8 C7 120.18(13)
C8 C9 C10 121.71(13)
C9 C10 C5 117.59(13)
C9 C10 C11 119.17(12)
C5 C10 C11 123.23(12)
C12 C11 C10 127.98(13)
C11 C12 C13 127.66(12)
C18 C13 C14 117.97(12)
C18 C13 C12 123.16(11)
C14 C13 C12 118.83(11)
C15 C14 C13 121.59(12)
C14 C15 C16 119.75(12)
C15 C16 C17 120.03(13)
C16 C17 C18 120.38(12)
C17 C18 C13 120.22(11)
C17 C18 N1 119.02(11)
C13 C18 N1 120.76(11)
C20 C19 C24 117.86(12)
C20 C19 C1 120.98(12)
C24 C19 C1 121.08(12)
C21 C20 C19 121.05(12)
C22 C21 C20 120.48(13)
C21 C22 C23 119.26(13)
C24 C23 C22 120.38(13)
C23 C24 C19 120.96(13)
C30 C25 C26 117.82(12)
C30 C25 C4 121.33(12)
C26 C25 C4 120.85(12)
C27 C26 C25 120.97(13)
C26 C27 C28 120.46(13)
C27 C28 C29 119.49(13)
C28 C29 C30 120.27(14)
C29 C30 C25 120.98(13)

loop_
_geom_bond_atom_site_label_1
_geom_bond_atom_site_label_2
_geom_bond_distance
P1 N1 1.6968(10)
P1 C4 1.8167(13)
P1 C1 1.8249(13)
N1 C5 1.4344(15)
N1 C18 1.4367(15)
C1 C2 1.3536(17)
C1 C19 1.4638(17)
C2 C3 1.4473(19)
C3 C4 1.3499(18)
C4 C25 1.4642(18)
C5 C6 1.3862(18)
C5 C10 1.4102(17)
C6 C7 1.3905(18)
C7 C8 1.388(2)
C8 C9 1.378(2)
C9 C10 1.4018(19)
C10 C11 1.4575(19)
C11 C12 1.339(2)
C12 C13 1.4573(19)
C13 C18 1.4043(17)
C13 C14 1.4053(18)
C14 C15 1.376(2)
C15 C16 1.386(2)
C16 C17 1.3890(17)
C17 C18 1.3906(17)
C19 C20 1.3979(17)
C19 C24 1.3992(19)
C20 C21 1.3840(18)
C21 C22 1.382(2)
C22 C23 1.391(2)
C23 C24 1.3828(19)
C25 C30 1.3934(19)
C25 C26 1.4025(17)
C26 C27 1.382(2)
C27 C28 1.382(2)
C28 C29 1.383(2)
C29 C30 1.3893(19)

loop_
_cod_related_entry_id
_cod_related_entry_database
_cod_related_entry_code
1 ChemSpider 10160923
